data_1536451
loop_
_publ_author_name
'Park, S.-M.'
'Kim, S.-J.'
'Kanatzidis, M.G.'

_publ_section_title
;
 Ga-Ga bonding and tunnel framework in the new Zintl phase Ba3 Ga4 Sb5
;
_journal_name_full 'Journal of Solid State Chemistry'
_journal_page_first 310
_journal_page_last 315
_journal_volume 175
_journal_year 2003
_chemical_formula_sum 'Ba3 Ga4 Sb5'
_space_group_IT_number 62
_symmetry_space_group_name_Hall '-P 2ac 2n'
_symmetry_space_group_name_H-M 'P n m a'
_cell_angle_alpha 90
_cell_angle_beta 90
_cell_angle_gamma 90
_cell_formula_units_Z 4
_cell_length_a 13.248
_cell_length_b 4.5085
_cell_length_c 24.374
_cell_volume 1455.825
_citation_journal_id_ASTM JSSCBI
_cod_data_source_file Park_JSSCBI_2003_993.cif
_cod_data_source_block Ba3Ga4Sb5
_cod_database_code 1536451

loop_
_symmetry_equiv_pos_as_xyz
x,y,z
-x+1/2,-y,z+1/2
x+1/2,-y+1/2,-z+1/2
-x,y+1/2,-z
-x,-y,-z
x-1/2,y,-z-1/2
-x-1/2,y-1/2,z-1/2
x,-y-1/2,z

loop_
_atom_site_label
_atom_site_type_symbol
_atom_site_fract_x
_atom_site_fract_y
_atom_site_fract_z
_atom_site_occupancy
_atom_site_U_iso_or_equiv
Sb4 Sb-3 -0.0561 -0.75 0.58477 1 0.0
Ga5 Ga+2 0.30328 0.25 0.6172 0.5 0.0
Ga3 Ga+3 0.24841 -0.75 0.88388 1 0.0
Sb1 Sb-3 0.20443 -0.25 0.61285 1 0.0
Sb5 Sb-3 0.12021 -0.75 0.97081 1 0.0
Ba1 Ba+2 0.14314 0.25 0.72021 1 0.0
Ba3 Ba+2 0.17185 -0.75 0.50443 1 0.0
Ga1 Ga+2 0.00699 -0.25 0.63547 1 0.0
Ga4 Ga+2 0.09013 -0.25 1.02534 0.5 0.0
Sb2 Sb-3 0.41095 0.25 0.71456 1 0.0
Ba2 Ba+2 -0.01663 -0.25 0.88522 1 0.0
Sb3 Sb-3 0.22206 -0.25 0.82352 1 0.0
Ga2 Ga+2 -0.09473 -0.25 0.72346 1 0.0
